data_4104282
loop_
_publ_author_name
'Evan M. Benbow'
'Naresh S. Dalal'
'Susan E. Latturner'

_publ_contact_author_address
;
 Department of Chemistry and Biochemistry
 Florida State University
 Tallahassee, FL  32308
;
_publ_contact_author_email latturne@chem.fsu.edu
_publ_contact_author_fax 8506448281
_publ_contact_author_name 'Prof. Susan E. Latturner'
_publ_contact_author_phone 8506444047
_publ_section_title
;
 Spin Glass Behavior of Isolated, Geometrically Frustrated Tetrahedra of
 Iron Atoms in the Intermetallic La21Fe8Sn7C12
;
_journal_name_full 'Journal of the American Chemical Society'
_journal_page_first 3349
_journal_page_last 3354
_journal_paper_doi 10.1021/ja809084n
_journal_volume 131
_journal_year 2009
_chemical_formula_sum 'C12 Bi7 Fe8 Pr21'
_chemical_formula_weight 5012.89
_chemical_name_systematic
; 
 ? 
;
_space_group_IT_number 225
_symmetry_cell_setting cubic
_symmetry_space_group_name_Hall '-F 4 2 3'
_symmetry_space_group_name_H-M 'F m -3 m'
_atom_sites_solution_hydrogens none
_atom_sites_solution_primary direct
_atom_sites_solution_secondary difmap
_audit_creation_method SHELXL-97
_cell_angle_alpha 90.00
_cell_angle_beta 90.00
_cell_angle_gamma 90.00
_cell_formula_units_Z 4
_cell_length_a 16.2124(5)
_cell_length_b 16.2124(5)
_cell_length_c 16.2124(5)
_cell_measurement_reflns_used 14710
_cell_measurement_temperature 293(2)
_cell_measurement_theta_max 28.27
_cell_measurement_theta_min 2.18
_cell_volume 4261.3(2)
_computing_cell_refinement 'Bruker SMART'
_computing_data_collection 'Bruker SMART'
_computing_data_reduction 'Bruker SMART'
_computing_molecular_graphics 'Bruker SHELXTL'
_computing_publication_material 'Bruker SHELXTL'
_computing_structure_refinement 'SHELXL-97 (Sheldrick, 1997)'
_computing_structure_solution 'SHELXS-97 (Sheldrick, 1990)'
_diffrn_ambient_temperature 293(2)
_diffrn_measured_fraction_theta_full 1.000
_diffrn_measured_fraction_theta_max 1.000
_diffrn_measurement_device_type 'Bruker APEX CCD area detector'
_diffrn_measurement_method 'phi and omega scans'
_diffrn_radiation_monochromator graphite
_diffrn_radiation_source 'fine-focus sealed tube'
_diffrn_radiation_type MoK\a
_diffrn_radiation_wavelength 0.71073
_diffrn_reflns_av_R_equivalents 0.0682
_diffrn_reflns_av_sigmaI/netI 0.0152
_diffrn_reflns_limit_h_max 21
_diffrn_reflns_limit_h_min -21
_diffrn_reflns_limit_k_max 21
_diffrn_reflns_limit_k_min -21
_diffrn_reflns_limit_l_max 21
_diffrn_reflns_limit_l_min -21
_diffrn_reflns_number 14710
_diffrn_reflns_theta_full 28.27
_diffrn_reflns_theta_max 28.27
_diffrn_reflns_theta_min 2.18
_exptl_absorpt_coefficient_mu 54.871
_exptl_absorpt_correction_T_max 0.111
_exptl_absorpt_correction_T_min 0.046
_exptl_absorpt_correction_type empirical
_exptl_absorpt_process_details 'via SADABS (Bruker, 2000)'
_exptl_crystal_colour silver
_exptl_crystal_density_diffrn 7.814
_exptl_crystal_density_method 'not measured'
_exptl_crystal_description block
_exptl_crystal_F_000 8400
_exptl_crystal_size_max 0.07
_exptl_crystal_size_mid 0.05
_exptl_crystal_size_min 0.04
_refine_diff_density_max 2.139
_refine_diff_density_min -1.293
_refine_diff_density_rms 0.315
_refine_ls_extinction_coef 0.000032(3)
_refine_ls_extinction_expression Fc^*^=kFc[1+0.001xFc^2^\l^3^/sin(2\q)]^-1/4^
_refine_ls_extinction_method SHELXL
_refine_ls_goodness_of_fit_ref 1.546
_refine_ls_hydrogen_treatment none
_refine_ls_matrix_type full
_refine_ls_number_parameters 19
_refine_ls_number_reflns 320
_refine_ls_number_restraints 0
_refine_ls_restrained_S_all 1.546
_refine_ls_R_factor_all 0.0260
_refine_ls_R_factor_gt 0.0259
_refine_ls_shift/su_max 0.000
_refine_ls_shift/su_mean 0.000
_refine_ls_structure_factor_coef Fsqd
_refine_ls_weighting_details 'calc w=1/[\s^2^(Fo^2^)+(0.0000P)^2^+710.0382P] where P=(Fo^2^+2Fc^2^)/3'
_refine_ls_weighting_scheme calc
_refine_ls_wR_factor_gt 0.0584
_refine_ls_wR_factor_ref 0.0584
_reflns_number_gt 319
_reflns_number_total 320
_reflns_threshold_expression >2sigma(I)
_cod_data_source_file ja809084n_si_001_7.cif
_cod_data_source_block 1sl218a
_cod_original_sg_symbol_H-M Fm-3m
_cod_database_code 4104282

loop_
_symmetry_equiv_pos_as_xyz
'x, y, z'
'-x, -y, z'
'-x, y, -z'
'x, -y, -z'
'z, x, y'
'z, -x, -y'
'-z, -x, y'
'-z, x, -y'
'y, z, x'
'-y, z, -x'
'y, -z, -x'
'-y, -z, x'
'y, x, -z'
'-y, -x, -z'
'y, -x, z'
'-y, x, z'
'x, z, -y'
'-x, z, y'
'-x, -z, -y'
'x, -z, y'
'z, y, -x'
'z, -y, x'
'-z, y, x'
'-z, -y, -x'
'x, y+1/2, z+1/2'
'-x, -y+1/2, z+1/2'
'-x, y+1/2, -z+1/2'
'x, -y+1/2, -z+1/2'
'z, x+1/2, y+1/2'
'z, -x+1/2, -y+1/2'
'-z, -x+1/2, y+1/2'
'-z, x+1/2, -y+1/2'
'y, z+1/2, x+1/2'
'-y, z+1/2, -x+1/2'
'y, -z+1/2, -x+1/2'
'-y, -z+1/2, x+1/2'
'y, x+1/2, -z+1/2'
'-y, -x+1/2, -z+1/2'
'y, -x+1/2, z+1/2'
'-y, x+1/2, z+1/2'
'x, z+1/2, -y+1/2'
'-x, z+1/2, y+1/2'
'-x, -z+1/2, -y+1/2'
'x, -z+1/2, y+1/2'
'z, y+1/2, -x+1/2'
'z, -y+1/2, x+1/2'
'-z, y+1/2, x+1/2'
'-z, -y+1/2, -x+1/2'
'x+1/2, y, z+1/2'
'-x+1/2, -y, z+1/2'
'-x+1/2, y, -z+1/2'
'x+1/2, -y, -z+1/2'
'z+1/2, x, y+1/2'
'z+1/2, -x, -y+1/2'
'-z+1/2, -x, y+1/2'
'-z+1/2, x, -y+1/2'
'y+1/2, z, x+1/2'
'-y+1/2, z, -x+1/2'
'y+1/2, -z, -x+1/2'
'-y+1/2, -z, x+1/2'
'y+1/2, x, -z+1/2'
'-y+1/2, -x, -z+1/2'
'y+1/2, -x, z+1/2'
'-y+1/2, x, z+1/2'
'x+1/2, z, -y+1/2'
'-x+1/2, z, y+1/2'
'-x+1/2, -z, -y+1/2'
'x+1/2, -z, y+1/2'
'z+1/2, y, -x+1/2'
'z+1/2, -y, x+1/2'
'-z+1/2, y, x+1/2'
'-z+1/2, -y, -x+1/2'
'x+1/2, y+1/2, z'
'-x+1/2, -y+1/2, z'
'-x+1/2, y+1/2, -z'
'x+1/2, -y+1/2, -z'
'z+1/2, x+1/2, y'
'z+1/2, -x+1/2, -y'
'-z+1/2, -x+1/2, y'
'-z+1/2, x+1/2, -y'
'y+1/2, z+1/2, x'
'-y+1/2, z+1/2, -x'
'y+1/2, -z+1/2, -x'
'-y+1/2, -z+1/2, x'
'y+1/2, x+1/2, -z'
'-y+1/2, -x+1/2, -z'
'y+1/2, -x+1/2, z'
'-y+1/2, x+1/2, z'
'x+1/2, z+1/2, -y'
'-x+1/2, z+1/2, y'
'-x+1/2, -z+1/2, -y'
'x+1/2, -z+1/2, y'
'z+1/2, y+1/2, -x'
'z+1/2, -y+1/2, x'
'-z+1/2, y+1/2, x'
'-z+1/2, -y+1/2, -x'
'-x, -y, -z'
'x, y, -z'
'x, -y, z'
'-x, y, z'
'-z, -x, -y'
'-z, x, y'
'z, x, -y'
'z, -x, y'
'-y, -z, -x'
'y, -z, x'
'-y, z, x'
'y, z, -x'
'-y, -x, z'
'y, x, z'
'-y, x, -z'
'y, -x, -z'
'-x, -z, y'
'x, -z, -y'
'x, z, y'
'-x, z, -y'
'-z, -y, x'
'-z, y, -x'
'z, -y, -x'
'z, y, x'
'-x, -y+1/2, -z+1/2'
'x, y+1/2, -z+1/2'
'x, -y+1/2, z+1/2'
'-x, y+1/2, z+1/2'
'-z, -x+1/2, -y+1/2'
'-z, x+1/2, y+1/2'
'z, x+1/2, -y+1/2'
'z, -x+1/2, y+1/2'
'-y, -z+1/2, -x+1/2'
'y, -z+1/2, x+1/2'
'-y, z+1/2, x+1/2'
'y, z+1/2, -x+1/2'
'-y, -x+1/2, z+1/2'
'y, x+1/2, z+1/2'
'-y, x+1/2, -z+1/2'
'y, -x+1/2, -z+1/2'
'-x, -z+1/2, y+1/2'
'x, -z+1/2, -y+1/2'
'x, z+1/2, y+1/2'
'-x, z+1/2, -y+1/2'
'-z, -y+1/2, x+1/2'
'-z, y+1/2, -x+1/2'
'z, -y+1/2, -x+1/2'
'z, y+1/2, x+1/2'
'-x+1/2, -y, -z+1/2'
'x+1/2, y, -z+1/2'
'x+1/2, -y, z+1/2'
'-x+1/2, y, z+1/2'
'-z+1/2, -x, -y+1/2'
'-z+1/2, x, y+1/2'
'z+1/2, x, -y+1/2'
'z+1/2, -x, y+1/2'
'-y+1/2, -z, -x+1/2'
'y+1/2, -z, x+1/2'
'-y+1/2, z, x+1/2'
'y+1/2, z, -x+1/2'
'-y+1/2, -x, z+1/2'
'y+1/2, x, z+1/2'
'-y+1/2, x, -z+1/2'
'y+1/2, -x, -z+1/2'
'-x+1/2, -z, y+1/2'
'x+1/2, -z, -y+1/2'
'x+1/2, z, y+1/2'
'-x+1/2, z, -y+1/2'
'-z+1/2, -y, x+1/2'
'-z+1/2, y, -x+1/2'
'z+1/2, -y, -x+1/2'
'z+1/2, y, x+1/2'
'-x+1/2, -y+1/2, -z'
'x+1/2, y+1/2, -z'
'x+1/2, -y+1/2, z'
'-x+1/2, y+1/2, z'
'-z+1/2, -x+1/2, -y'
'-z+1/2, x+1/2, y'
'z+1/2, x+1/2, -y'
'z+1/2, -x+1/2, y'
'-y+1/2, -z+1/2, -x'
'y+1/2, -z+1/2, x'
'-y+1/2, z+1/2, x'
'y+1/2, z+1/2, -x'
'-y+1/2, -x+1/2, z'
'y+1/2, x+1/2, z'
'-y+1/2, x+1/2, -z'
'y+1/2, -x+1/2, -z'
'-x+1/2, -z+1/2, y'
'x+1/2, -z+1/2, -y'
'x+1/2, z+1/2, y'
'-x+1/2, z+1/2, -y'
'-z+1/2, -y+1/2, x'
'-z+1/2, y+1/2, -x'
'z+1/2, -y+1/2, -x'
'z+1/2, y+1/2, x'

loop_
_atom_site_label
_atom_site_type_symbol
_atom_site_fract_x
_atom_site_fract_y
_atom_site_fract_z
_atom_site_U_iso_or_equiv
_atom_site_adp_type
_atom_site_occupancy
_atom_site_symmetry_multiplicity
_atom_site_calc_flag
_atom_site_refinement_flags
Bi1 Bi 0.29159(6) 0.0000 0.0000 0.0056(2) Uani 1 8 d S
Bi2 Bi 0.0000 0.0000 0.0000 0.0196(6) Uani 1 48 d S
Pr1 Pr 0.0000 0.17006(4) 0.17006(4) 0.0058(2) Uani 1 4 d S
Pr2 Pr 0.36233(4) 0.36233(4) 0.36233(4) 0.0050(3) Uani 1 6 d S
Pr3 Pr 0.5000 0.5000 0.5000 0.0079(7) Uani 1 48 d S
Fe1 Fe 0.19374(11) 0.19374(11) 0.19374(11) 0.0053(6) Uani 1 6 d S
C1 C 0.1054(11) 0.2500 0.2500 0.007(3) Uiso 1 4 d S

loop_
_atom_site_aniso_label
_atom_site_aniso_U_11
_atom_site_aniso_U_22
_atom_site_aniso_U_33
_atom_site_aniso_U_23
_atom_site_aniso_U_13
_atom_site_aniso_U_12
Bi1 0.0058(5) 0.0055(3) 0.0055(3) 0.000 0.000 0.000
Bi2 0.0196(6) 0.0196(6) 0.0196(6) 0.000 0.000 0.000
Pr1 0.0057(5) 0.0058(3) 0.0058(3) 0.0004(3) 0.000 0.000
Pr2 0.0050(3) 0.0050(3) 0.0050(3) -0.0011(2) -0.0011(2) -0.0011(2)
Pr3 0.0079(7) 0.0079(7) 0.0079(7) 0.000 0.000 0.000
Fe1 0.0053(6) 0.0053(6) 0.0053(6) 0.0007(6) 0.0007(6) 0.0007(6)

loop_
_atom_type_symbol
_atom_type_description
_atom_type_scat_dispersion_real
_atom_type_scat_dispersion_imag
_atom_type_scat_source
C C 0.0033 0.0016 'International Tables Vol C Tables 4.2.6.8 and 6.1.1.4'
Fe Fe 0.3463 0.8444 'International Tables Vol C Tables 4.2.6.8 and 6.1.1.4'
Pr Pr -0.2180 2.8214 'International Tables Vol C Tables 4.2.6.8 and 6.1.1.4'
Bi Bi -4.1077 10.2566 'International Tables Vol C Tables 4.2.6.8 and 6.1.1.4'

loop_
_geom_angle_atom_site_label_1
_geom_angle_atom_site_label_2
_geom_angle_atom_site_label_3
_geom_angle
_geom_angle_site_symmetry_1
_geom_angle_site_symmetry_3
Pr2 Bi1 Pr2 140.07(5) 28 25_544
Pr2 Bi1 Pr2 83.304(15) 28 123_554
Pr2 Bi1 Pr2 83.304(15) 25_544 123_554
Pr2 Bi1 Pr2 83.304(15) 28 122_545
Pr2 Bi1 Pr2 83.304(15) 25_544 122_545
Pr2 Bi1 Pr2 140.07(5) 123_554 122_545
Pr2 Bi1 Pr3 70.03(2) 28 25_544
Pr2 Bi1 Pr3 70.03(2) 25_544 25_544
Pr2 Bi1 Pr3 70.03(2) 123_554 25_544
Pr2 Bi1 Pr3 70.03(2) 122_545 25_544
Pr2 Bi1 Pr1 137.669(14) 28 6
Pr2 Bi1 Pr1 69.991(18) 25_544 6
Pr2 Bi1 Pr1 69.991(18) 123_554 6
Pr2 Bi1 Pr1 137.669(14) 122_545 6
Pr3 Bi1 Pr1 125.55(2) 25_544 6
Pr2 Bi1 Pr1 137.669(14) 28 106
Pr2 Bi1 Pr1 69.991(18) 25_544 106
Pr2 Bi1 Pr1 137.669(14) 123_554 106
Pr2 Bi1 Pr1 69.991(18) 122_545 106
Pr3 Bi1 Pr1 125.55(2) 25_544 106
Pr1 Bi1 Pr1 70.24(2) 6 106
Pr2 Bi1 Pr1 69.991(18) 28 9
Pr2 Bi1 Pr1 137.669(14) 25_544 9
Pr2 Bi1 Pr1 69.991(18) 123_554 9
Pr2 Bi1 Pr1 137.669(14) 122_545 9
Pr3 Bi1 Pr1 125.55(2) 25_544 9
Pr1 Bi1 Pr1 70.24(2) 6 9
Pr1 Bi1 Pr1 108.90(4) 106 9
Pr2 Bi1 Pr1 69.991(18) 28 5
Pr2 Bi1 Pr1 137.669(14) 25_544 5
Pr2 Bi1 Pr1 137.669(14) 123_554 5
Pr2 Bi1 Pr1 69.991(18) 122_545 5
Pr3 Bi1 Pr1 125.55(2) 25_544 5
Pr1 Bi1 Pr1 108.90(4) 6 5
Pr1 Bi1 Pr1 70.24(2) 106 5
Pr1 Bi1 Pr1 70.24(2) 9 5
Pr1 Bi2 Pr1 120.0 . 105
Pr1 Bi2 Pr1 180.000(14) . 97
Pr1 Bi2 Pr1 60.0 105 97
Pr1 Bi2 Pr1 60.0 . 9
Pr1 Bi2 Pr1 180.00(3) 105 9
Pr1 Bi2 Pr1 120.0 97 9
Pr1 Bi2 Pr1 120.0 . 101
Pr1 Bi2 Pr1 60.0 105 101
Pr1 Bi2 Pr1 60.0 97 101
Pr1 Bi2 Pr1 120.0 9 101
Pr1 Bi2 Pr1 60.0 . 5
Pr1 Bi2 Pr1 120.0 105 5
Pr1 Bi2 Pr1 120.0 97 5
Pr1 Bi2 Pr1 60.0 9 5
Pr1 Bi2 Pr1 180.00(3) 101 5
Pr1 Bi2 Pr1 120.0 . 106
Pr1 Bi2 Pr1 90.0 105 106
Pr1 Bi2 Pr1 60.0 97 106
Pr1 Bi2 Pr1 90.0 9 106
Pr1 Bi2 Pr1 120.0 101 106
Pr1 Bi2 Pr1 60.0 5 106
Pr1 Bi2 Pr1 120.0 . 6
Pr1 Bi2 Pr1 120.0 105 6
Pr1 Bi2 Pr1 60.0 97 6
Pr1 Bi2 Pr1 60.0 9 6
Pr1 Bi2 Pr1 90.0 101 6
Pr1 Bi2 Pr1 90.0 5 6
Pr1 Bi2 Pr1 60.0 106 6
Pr1 Bi2 Pr1 60.0 . 102
Pr1 Bi2 Pr1 60.0 105 102
Pr1 Bi2 Pr1 120.0 97 102
Pr1 Bi2 Pr1 120.0 9 102
Pr1 Bi2 Pr1 90.0 101 102
Pr1 Bi2 Pr1 90.0 5 102
Pr1 Bi2 Pr1 120.0 106 102
Pr1 Bi2 Pr1 180.00(3) 6 102
Pr1 Bi2 Pr1 90.0 . 98
Pr1 Bi2 Pr1 120.0 105 98
Pr1 Bi2 Pr1 90.0 97 98
Pr1 Bi2 Pr1 60.0 9 98
Pr1 Bi2 Pr1 60.0 101 98
Pr1 Bi2 Pr1 120.0 5 98
Pr1 Bi2 Pr1 120.0 106 98
Pr1 Bi2 Pr1 60.0 6 98
Pr1 Bi2 Pr1 120.0 102 98
Pr1 Bi2 Pr1 90.0 . 2
Pr1 Bi2 Pr1 60.0 105 2
Pr1 Bi2 Pr1 90.0 97 2
Pr1 Bi2 Pr1 120.0 9 2
Pr1 Bi2 Pr1 120.0 101 2
Pr1 Bi2 Pr1 60.0 5 2
Pr1 Bi2 Pr1 60.0 106 2
Pr1 Bi2 Pr1 120.0 6 2
Pr1 Bi2 Pr1 60.0 102 2
Pr1 Bi2 Pr1 180.00(3) 98 2
Pr1 Bi2 Pr1 60.0 . 10
Pr1 Bi2 Pr1 90.0 105 10
Pr1 Bi2 Pr1 120.0 97 10
Pr1 Bi2 Pr1 90.0 9 10
Pr1 Bi2 Pr1 60.0 101 10
Pr1 Bi2 Pr1 120.0 5 10
Pr1 Bi2 Pr1 180.00(3) 106 10
Pr1 Bi2 Pr1 120.0 6 10
Pr1 Bi2 Pr1 60.0 102 10
Pr1 Bi2 Pr1 60.0 98 10
Pr1 Bi2 Pr1 120.0 2 10
C1 Pr1 C1 86.0(6) 121 .
C1 Pr1 Fe1 37.2(3) 121 100
C1 Pr1 Fe1 123.2(3) . 100
C1 Pr1 Fe1 123.2(3) 121 .
C1 Pr1 Fe1 37.2(3) . .
Fe1 Pr1 Fe1 160.38(9) 100 .
C1 Pr1 Bi1 96.90(4) 121 5
C1 Pr1 Bi1 96.90(4) . 5
Fe1 Pr1 Bi1 91.603(7) 100 5
Fe1 Pr1 Bi1 91.603(7) . 5
C1 Pr1 Bi1 96.90(4) 121 9
C1 Pr1 Bi1 96.90(4) . 9
Fe1 Pr1 Bi1 91.603(7) 100 9
Fe1 Pr1 Bi1 91.603(7) . 9
Bi1 Pr1 Bi1 161.10(4) 5 9
C1 Pr1 Pr1 43.0(3) 121 121
C1 Pr1 Pr1 43.0(3) . 121
Fe1 Pr1 Pr1 80.19(4) 100 121
Fe1 Pr1 Pr1 80.19(4) . 121
Bi1 Pr1 Pr1 99.45(2) 5 121
Bi1 Pr1 Pr1 99.45(2) 9 121
C1 Pr1 Pr2 92.7(2) 121 51
C1 Pr1 Pr2 42.29(5) . 51
Fe1 Pr1 Pr2 119.19(3) 100 51
Fe1 Pr1 Pr2 49.53(3) . 51
Bi1 Pr1 Pr2 54.637(18) 5 51
Bi1 Pr1 Pr2 137.25(2) 9 51
Pr1 Pr1 Pr2 61.728(13) 121 51
C1 Pr1 Pr2 92.7(2) 121 74
C1 Pr1 Pr2 42.29(5) . 74
Fe1 Pr1 Pr2 119.19(3) 100 74
Fe1 Pr1 Pr2 49.53(3) . 74
Bi1 Pr1 Pr2 137.25(2) 5 74
Bi1 Pr1 Pr2 54.637(18) 9 74
Pr1 Pr1 Pr2 61.728(13) 121 74
Pr2 Pr1 Pr2 83.45(3) 51 74
C1 Pr1 Pr2 42.29(5) 121 171_455
C1 Pr1 Pr2 92.7(2) . 171_455
Fe1 Pr1 Pr2 49.53(3) 100 171_455
Fe1 Pr1 Pr2 119.19(3) . 171_455
Bi1 Pr1 Pr2 137.25(2) 5 171_455
Bi1 Pr1 Pr2 54.637(18) 9 171_455
Pr1 Pr1 Pr2 61.728(13) 121 171_455
Pr2 Pr1 Pr2 123.46(2) 51 171_455
Pr2 Pr1 Pr2 70.45(3) 74 171_455
C1 Pr1 Pr2 42.29(5) 121 146_455
C1 Pr1 Pr2 92.7(2) . 146_455
Fe1 Pr1 Pr2 49.53(3) 100 146_455
Fe1 Pr1 Pr2 119.19(3) . 146_455
Bi1 Pr1 Pr2 54.637(18) 5 146_455
Bi1 Pr1 Pr2 137.25(2) 9 146_455
Pr1 Pr1 Pr2 61.728(13) 121 146_455
Pr2 Pr1 Pr2 70.45(3) 51 146_455
Pr2 Pr1 Pr2 123.46(2) 74 146_455
Pr2 Pr1 Pr2 83.45(3) 171_455 146_455
C1 Pr1 Bi2 137.0(3) 121 .
C1 Pr1 Bi2 137.0(3) . .
Fe1 Pr1 Bi2 99.81(4) 100 .
Fe1 Pr1 Bi2 99.81(4) . .
Bi1 Pr1 Bi2 80.55(2) 5 .
Bi1 Pr1 Bi2 80.55(2) 9 .
Pr1 Pr1 Bi2 180.00(3) 121 .
Pr2 Pr1 Bi2 118.272(12) 51 .
Pr2 Pr1 Bi2 118.272(12) 74 .
Pr2 Pr1 Bi2 118.272(12) 171_455 .
Pr2 Pr1 Bi2 118.272(12) 146_455 .
C1 Pr2 C1 78.2(6) 58 30
C1 Pr2 C1 78.2(6) 58 74
C1 Pr2 C1 78.2(6) 30 74
C1 Pr2 Fe1 39.1(3) 58 28
C1 Pr2 Fe1 39.1(3) 30 28
C1 Pr2 Fe1 76.3(4) 74 28
C1 Pr2 Fe1 39.1(3) 58 51
C1 Pr2 Fe1 76.3(4) 30 51
C1 Pr2 Fe1 39.1(3) 74 51
Fe1 Pr2 Fe1 50.56(10) 28 51
C1 Pr2 Fe1 76.3(4) 58 74
C1 Pr2 Fe1 39.1(3) 30 74
C1 Pr2 Fe1 39.1(3) 74 74
Fe1 Pr2 Fe1 50.56(10) 28 74
Fe1 Pr2 Fe1 50.56(10) 51 74
C1 Pr2 Bi1 95.3(3) 58 25
C1 Pr2 Bi1 95.3(3) 30 25
C1 Pr2 Bi1 171.5(4) 74 25
Fe1 Pr2 Bi1 95.22(6) 28 25
Fe1 Pr2 Bi1 134.32(2) 51 25
Fe1 Pr2 Bi1 134.32(2) 74 25
C1 Pr2 Bi1 95.3(3) 58 53
C1 Pr2 Bi1 171.5(4) 30 53
C1 Pr2 Bi1 95.3(3) 74 53
Fe1 Pr2 Bi1 134.32(2) 28 53
Fe1 Pr2 Bi1 95.22(6) 51 53
Fe1 Pr2 Bi1 134.32(2) 74 53
Bi1 Pr2 Bi1 90.70(3) 25 53
C1 Pr2 Bi1 171.5(4) 58 81
C1 Pr2 Bi1 95.3(3) 30 81
C1 Pr2 Bi1 95.3(3) 74 81
Fe1 Pr2 Bi1 134.32(2) 28 81
Fe1 Pr2 Bi1 134.32(2) 51 81
Fe1 Pr2 Bi1 95.22(6) 74 81
Bi1 Pr2 Bi1 90.70(3) 25 81
Bi1 Pr2 Bi1 90.70(3) 53 81
C1 Pr2 Pr3 133.3(4) 58 .
C1 Pr2 Pr3 133.3(4) 30 .
C1 Pr2 Pr3 133.3(4) 74 .
Fe1 Pr2 Pr3 150.45(6) 28 .
Fe1 Pr2 Pr3 150.45(6) 51 .
Fe1 Pr2 Pr3 150.45(6) 74 .
Bi1 Pr2 Pr3 55.23(2) 25 .
Bi1 Pr2 Pr3 55.23(2) 53 .
Bi1 Pr2 Pr3 55.23(2) 81 .
C1 Pr2 Pr1 39.9(3) 58 130
C1 Pr2 Pr1 82.44(7) 30 130
C1 Pr2 Pr1 117.8(3) 74 130
Fe1 Pr2 Pr1 53.40(5) 28 130
Fe1 Pr2 Pr1 78.951(18) 51 130
Fe1 Pr2 Pr1 103.81(6) 74 130
Bi1 Pr2 Pr1 55.372(14) 25 130
Bi1 Pr2 Pr1 96.067(12) 53 130
Bi1 Pr2 Pr1 145.34(2) 81 130
Pr3 Pr2 Pr1 102.147(17) . 130
C1 Pr2 Pr1 82.44(6) 58 146
C1 Pr2 Pr1 117.8(3) 30 146
C1 Pr2 Pr1 39.9(3) 74 146
Fe1 Pr2 Pr1 103.81(6) 28 146
Fe1 Pr2 Pr1 53.40(5) 51 146
Fe1 Pr2 Pr1 78.951(18) 74 146
Bi1 Pr2 Pr1 145.34(2) 25 146
Bi1 Pr2 Pr1 55.372(14) 53 146
Bi1 Pr2 Pr1 96.067(12) 81 146
Pr3 Pr2 Pr1 102.147(17) . 146
Pr1 Pr2 Pr1 115.695(12) 130 146
Bi1 Pr3 Bi1 180.0 177_556 81
Bi1 Pr3 Bi1 90.0 177_556 25
Bi1 Pr3 Bi1 90.0 81 25
Bi1 Pr3 Bi1 90.0 177_556 121_655
Bi1 Pr3 Bi1 90.0 81 121_655
Bi1 Pr3 Bi1 180.0 25 121_655
Bi1 Pr3 Bi1 90.0 177_556 53
Bi1 Pr3 Bi1 90.0 81 53
Bi1 Pr3 Bi1 90.0 25 53
Bi1 Pr3 Bi1 90.0 121_655 53
Bi1 Pr3 Bi1 90.0 177_556 149_565
Bi1 Pr3 Bi1 90.0 81 149_565
Bi1 Pr3 Bi1 90.0 25 149_565
Bi1 Pr3 Bi1 90.0 121_655 149_565
Bi1 Pr3 Bi1 180.0 53 149_565
Bi1 Pr3 Pr2 125.3 177_556 .
Bi1 Pr3 Pr2 54.7 81 .
Bi1 Pr3 Pr2 54.7 25 .
Bi1 Pr3 Pr2 125.3 121_655 .
Bi1 Pr3 Pr2 54.7 53 .
Bi1 Pr3 Pr2 125.3 149_565 .
Bi1 Pr3 Pr2 54.7 177_556 97_666
Bi1 Pr3 Pr2 125.3 81 97_666
Bi1 Pr3 Pr2 125.3 25 97_666
Bi1 Pr3 Pr2 54.7 121_655 97_666
Bi1 Pr3 Pr2 125.3 53 97_666
Bi1 Pr3 Pr2 54.7 149_565 97_666
Pr2 Pr3 Pr2 180.000(17) . 97_666
Bi1 Pr3 Pr2 125.3 177_556 100_655
Bi1 Pr3 Pr2 54.7 81 100_655
Bi1 Pr3 Pr2 125.3 25 100_655
Bi1 Pr3 Pr2 54.7 121_655 100_655
Bi1 Pr3 Pr2 54.7 53 100_655
Bi1 Pr3 Pr2 125.3 149_565 100_655
Pr2 Pr3 Pr2 70.5 . 100_655
Pr2 Pr3 Pr2 109.5 97_666 100_655
Bi1 Pr3 Pr2 125.3 177_556 2_665
Bi1 Pr3 Pr2 54.7 81 2_665
Bi1 Pr3 Pr2 125.3 25 2_665
Bi1 Pr3 Pr2 54.7 121_655 2_665
Bi1 Pr3 Pr2 125.3 53 2_665
Bi1 Pr3 Pr2 54.7 149_565 2_665
Pr2 Pr3 Pr2 109.5 . 2_665
Pr2 Pr3 Pr2 70.5 97_666 2_665
Pr2 Pr3 Pr2 70.5 100_655 2_665
Bi1 Pr3 Pr2 54.7 177_556 98_556
Bi1 Pr3 Pr2 125.3 81 98_556
Bi1 Pr3 Pr2 54.7 25 98_556
Bi1 Pr3 Pr2 125.3 121_655 98_556
Bi1 Pr3 Pr2 54.7 53 98_556
Bi1 Pr3 Pr2 125.3 149_565 98_556
Pr2 Pr3 Pr2 70.5 . 98_556
Pr2 Pr3 Pr2 109.5 97_666 98_556
Pr2 Pr3 Pr2 109.5 100_655 98_556
Pr2 Pr3 Pr2 180.000(17) 2_665 98_556
Bi1 Pr3 Pr2 54.7 177_556 3_656
Bi1 Pr3 Pr2 125.3 81 3_656
Bi1 Pr3 Pr2 125.3 25 3_656
Bi1 Pr3 Pr2 54.7 121_655 3_656
Bi1 Pr3 Pr2 54.7 53 3_656
Bi1 Pr3 Pr2 125.3 149_565 3_656
Pr2 Pr3 Pr2 109.5 . 3_656
Pr2 Pr3 Pr2 70.5 97_666 3_656
Pr2 Pr3 Pr2 70.5 100_655 3_656
Pr2 Pr3 Pr2 109.5 2_665 3_656
Pr2 Pr3 Pr2 70.5 98_556 3_656
C1 Fe1 C1 118.64(15) . 5
C1 Fe1 C1 118.64(15) . 9
C1 Fe1 C1 118.64(15) 5 9
C1 Fe1 Fe1 48.0(4) . 28
C1 Fe1 Fe1 101.0(3) 5 28
C1 Fe1 Fe1 101.0(3) 9 28
C1 Fe1 Fe1 101.0(3) . 51
C1 Fe1 Fe1 48.0(4) 5 51
C1 Fe1 Fe1 101.0(3) 9 51
Fe1 Fe1 Fe1 60.0 28 51
C1 Fe1 Fe1 101.0(3) . 74
C1 Fe1 Fe1 101.0(3) 5 74
C1 Fe1 Fe1 48.0(4) 9 74
Fe1 Fe1 Fe1 60.0 28 74
Fe1 Fe1 Fe1 60.0 51 74
C1 Fe1 Pr2 59.37(5) . 51
C1 Fe1 Pr2 163.2(4) 5 51
C1 Fe1 Pr2 59.37(5) 9 51
Fe1 Fe1 Pr2 64.72(5) 28 51
Fe1 Fe1 Pr2 115.19(6) 51 51
Fe1 Fe1 Pr2 64.72(5) 74 51
C1 Fe1 Pr2 59.37(5) . 74
C1 Fe1 Pr2 59.37(5) 5 74
C1 Fe1 Pr2 163.2(4) 9 74
Fe1 Fe1 Pr2 64.72(5) 28 74
Fe1 Fe1 Pr2 64.72(5) 51 74
Fe1 Fe1 Pr2 115.19(6) 74 74
Pr2 Fe1 Pr2 117.01(4) 51 74
C1 Fe1 Pr2 163.2(4) . 28
C1 Fe1 Pr2 59.37(5) 5 28
C1 Fe1 Pr2 59.37(5) 9 28
Fe1 Fe1 Pr2 115.19(6) 28 28
Fe1 Fe1 Pr2 64.72(5) 51 28
Fe1 Fe1 Pr2 64.72(5) 74 28
Pr2 Fe1 Pr2 117.01(4) 51 28
Pr2 Fe1 Pr2 117.01(4) 74 28
C1 Fe1 Pr1 115.7(3) . 5
C1 Fe1 Pr1 51.8(4) 5 5
C1 Fe1 Pr1 115.7(3) 9 5
Fe1 Fe1 Pr1 141.44(3) 28 5
Fe1 Fe1 Pr1 99.81(4) 51 5
Fe1 Fe1 Pr1 141.44(3) 74 5
Pr2 Fe1 Pr1 145.00(10) 51 5
Pr2 Fe1 Pr1 77.07(3) 74 5
Pr2 Fe1 Pr1 77.07(3) 28 5
C1 Fe1 Pr1 115.7(3) . 9
C1 Fe1 Pr1 115.7(3) 5 9
C1 Fe1 Pr1 51.8(4) 9 9
Fe1 Fe1 Pr1 141.44(3) 28 9
Fe1 Fe1 Pr1 141.44(3) 51 9
Fe1 Fe1 Pr1 99.81(4) 74 9
Pr2 Fe1 Pr1 77.07(3) 51 9
Pr2 Fe1 Pr1 145.00(10) 74 9
Pr2 Fe1 Pr1 77.07(3) 28 9
Pr1 Fe1 Pr1 75.41(7) 5 9
C1 Fe1 Pr1 51.8(4) . .
C1 Fe1 Pr1 115.7(3) 5 .
C1 Fe1 Pr1 115.7(3) 9 .
Fe1 Fe1 Pr1 99.81(4) 28 .
Fe1 Fe1 Pr1 141.44(3) 51 .
Fe1 Fe1 Pr1 141.44(3) 74 .
Pr2 Fe1 Pr1 77.07(3) 51 .
Pr2 Fe1 Pr1 77.07(3) 74 .
Pr2 Fe1 Pr1 145.00(10) 28 .
Pr1 Fe1 Pr1 75.41(7) 5 .
Pr1 Fe1 Pr1 75.41(7) 9 .
Fe1 C1 Fe1 84.0(7) . 28
Fe1 C1 Pr1 175.0(7) . 121
Fe1 C1 Pr1 90.98(11) 28 121
Fe1 C1 Pr1 90.99(11) . .
Fe1 C1 Pr1 175.0(7) 28 .
Pr1 C1 Pr1 94.0(6) 121 .
Fe1 C1 Pr2 81.5(3) . 74
Fe1 C1 Pr2 81.5(3) 28 74
Pr1 C1 Pr2 97.8(2) 121 74
Pr1 C1 Pr2 97.8(2) . 74
Fe1 C1 Pr2 81.5(3) . 51
Fe1 C1 Pr2 81.5(3) 28 51
Pr1 C1 Pr2 97.8(2) 121 51
Pr1 C1 Pr2 97.8(2) . 51
Pr2 C1 Pr2 157.1(8) 74 51

loop_
_geom_bond_atom_site_label_1
_geom_bond_atom_site_label_2
_geom_bond_distance
_geom_bond_site_symmetry_2
Bi1 Pr2 3.3584(8) 28
Bi1 Pr2 3.3584(8) 25_544
Bi1 Pr2 3.3584(8) 123_554
Bi1 Pr2 3.3584(8) 122_545
Bi1 Pr3 3.3788(10) 25_544
Bi1 Pr1 3.3887(6) 6
Bi1 Pr1 3.3887(6) 106
Bi1 Pr1 3.3887(6) 9
Bi1 Pr1 3.3887(6) 5
Bi2 Pr1 3.8991(10) .
Bi2 Pr1 3.8991(10) 105
Bi2 Pr1 3.8991(10) 97
Bi2 Pr1 3.8991(10) 9
Bi2 Pr1 3.8991(10) 101
Bi2 Pr1 3.8991(10) 5
Bi2 Pr1 3.8991(10) 106
Bi2 Pr1 3.8991(10) 6
Bi2 Pr1 3.8991(10) 102
Bi2 Pr1 3.8991(10) 98
Bi2 Pr1 3.8991(10) 2
Bi2 Pr1 3.8991(10) 10
Pr1 C1 2.506(12) 121
Pr1 C1 2.506(12) .
Pr1 Fe1 3.188(2) 100
Pr1 Fe1 3.188(2) .
Pr1 Bi1 3.3887(6) 5
Pr1 Bi1 3.3887(6) 9
Pr1 Pr1 3.6657(19) 121
Pr1 Pr2 3.8696(5) 51
Pr1 Pr2 3.8696(5) 74
Pr1 Pr2 3.8696(5) 171_455
Pr1 Pr2 3.8696(5) 146_455
Pr2 C1 2.628(4) 58
Pr2 C1 2.628(4) 30
Pr2 C1 2.628(4) 74
Pr2 Fe1 3.0205(12) 28
Pr2 Fe1 3.0205(12) 51
Pr2 Fe1 3.0205(12) 74
Pr2 Bi1 3.3584(8) 25
Pr2 Bi1 3.3584(8) 53
Pr2 Bi1 3.3584(8) 81
Pr2 Pr3 3.8659(12) .
Pr2 Pr1 3.8696(5) 130
Pr2 Pr1 3.8696(5) 146
Pr3 Bi1 3.3789(10) 177_556
Pr3 Bi1 3.3789(10) 81
Pr3 Bi1 3.3789(10) 25
Pr3 Bi1 3.3789(10) 121_655
Pr3 Bi1 3.3789(10) 53
Pr3 Bi1 3.3789(10) 149_565
Pr3 Pr2 3.8659(12) 97_666
Pr3 Pr2 3.8659(12) 100_655
Pr3 Pr2 3.8659(12) 2_665
Pr3 Pr2 3.8659(12) 98_556
Pr3 Pr2 3.8659(12) 3_656
Fe1 C1 1.927(13) .
Fe1 C1 1.927(13) 5
Fe1 C1 1.927(13) 9
Fe1 Fe1 2.580(5) 28
Fe1 Fe1 2.580(5) 51
Fe1 Fe1 2.580(5) 74
Fe1 Pr2 3.0204(12) 51
Fe1 Pr2 3.0204(12) 74
Fe1 Pr2 3.0204(12) 28
Fe1 Pr1 3.188(2) 5
Fe1 Pr1 3.188(2) 9
C1 Fe1 1.927(13) 28
C1 Pr1 2.506(12) 121
C1 Pr2 2.628(4) 74
C1 Pr2 2.628(4) 51
